data_4501076
loop_
_publ_author_name
'Stilinovi\'c, Vladimir'
'Kaitner, Branko'

_publ_section_title
;
 Hydrogen Bonding in Pyridinium Picrates: From Discrete Ion Pairs to 3D
 Networks
;
_journal_issue 9
_journal_name_full 'Crystal Growth &amp; Design'
_journal_page_first 4110
_journal_paper_doi 10.1021/cg200684x
_journal_volume 11
_journal_year 2011
_chemical_formula_moiety 'C12 H10 N O, C6 H2 N3 O7'
_chemical_formula_sum 'C18 H12 N4 O8'
_chemical_formula_weight 412.32
_chemical_name_systematic
;
4-benzoylpyridinium picrate
;
_space_group_IT_number 14
_symmetry_cell_setting monoclinic
_symmetry_space_group_name_Hall '-P 2ybc'
_symmetry_space_group_name_H-M 'P 1 21/c 1'
_atom_sites_solution_hydrogens geom
_atom_sites_solution_primary direct
_atom_sites_solution_secondary difmap
_audit_creation_date 2010-10-18T14:25:07-00:00
_audit_creation_method 'WinGX routine CIF_UPDATE'
_cell_angle_alpha 90
_cell_angle_beta 90.787(11)
_cell_angle_gamma 90
_cell_formula_units_Z 4
_cell_length_a 7.5238(13)
_cell_length_b 10.989(2)
_cell_length_c 22.047(4)
_cell_measurement_reflns_used 1295
_cell_measurement_temperature 295(2)
_cell_measurement_theta_max 32.0
_cell_measurement_theta_min 4.6
_cell_volume 1822.7(6)
_computing_cell_refinement
;
CrysAlis RED 170 (Oxford Diffraction Poland Sp., 2003)
;
_computing_data_collection
;
CrysAlis CCD 170 (Oxford Diffraction Poland Sp., 2003)
;
_computing_data_reduction
;
CrysAlis RED 170 (Oxford Diffraction Poland Sp., 2003)
;
_computing_molecular_graphics 'ORTEP-3 (Farrugia, 1997)'
_computing_publication_material
;
WinGX (Farrugia, 1999) 
;
_computing_structure_refinement 'SHELXL-97 (Sheldrick, 2008)'
_computing_structure_solution 'SHELXS-97 (Sheldrick, 2008)'
_diffrn_ambient_temperature 295(2)
_diffrn_measured_fraction_theta_full 0.982
_diffrn_measured_fraction_theta_max 0.982
_diffrn_measurement_device_type
;
Oxford Diffraction Xcalibur CCD
diffractometer
;
_diffrn_measurement_method 'omega scan'
_diffrn_radiation_monochromator graphite
_diffrn_radiation_source 'fine-focus sealed tube'
_diffrn_radiation_type MoK\a
_diffrn_radiation_wavelength 0.71073
_diffrn_reflns_av_R_equivalents 0.0169
_diffrn_reflns_av_unetI/netI 0.0369
_diffrn_reflns_limit_h_max 6
_diffrn_reflns_limit_h_min -9
_diffrn_reflns_limit_k_max 7
_diffrn_reflns_limit_k_min -13
_diffrn_reflns_limit_l_max 26
_diffrn_reflns_limit_l_min -28
_diffrn_reflns_number 8121
_diffrn_reflns_theta_full 27
_diffrn_reflns_theta_max 27
_diffrn_reflns_theta_min 4.14
_exptl_absorpt_coefficient_mu 0.121
_exptl_absorpt_correction_type none
_exptl_crystal_colour yellow
_exptl_crystal_density_diffrn 1.503
_exptl_crystal_density_method 'not measured'
_exptl_crystal_description block
_exptl_crystal_F_000 848
_exptl_crystal_size_max 0.592
_exptl_crystal_size_mid 0.501
_exptl_crystal_size_min 0.412
_refine_diff_density_max 0.768
_refine_diff_density_min -0.412
_refine_diff_density_rms 0.052
_refine_ls_extinction_method none
_refine_ls_goodness_of_fit_ref 1.142
_refine_ls_hydrogen_treatment mixed
_refine_ls_matrix_type full
_refine_ls_number_parameters 293
_refine_ls_number_reflns 3895
_refine_ls_number_restraints 17
_refine_ls_restrained_S_all 1.228
_refine_ls_R_factor_all 0.0787
_refine_ls_R_factor_gt 0.0518
_refine_ls_shift/su_max 0.001
_refine_ls_shift/su_mean 0
_refine_ls_structure_factor_coef Fsqd
_refine_ls_weighting_details 'calc w=1/[\s^2^(Fo^2^)+(0.0697P)^2^+0.0000P] where P=(Fo^2^+2Fc^2^)/3'
_refine_ls_weighting_scheme calc
_refine_ls_wR_factor_gt 0.1362
_refine_ls_wR_factor_ref 0.142
_reflns_number_gt 2394
_reflns_number_total 3895
_reflns_threshold_expression >2sigma(I)
_cod_data_source_file cg200684x_si_002.cif
_cod_data_source_block 4_bzpy
_cod_original_sg_symbol_Hall '-P 2ybc '
_cod_original_sg_symbol_H-M 'P 21/c'
_cod_database_code 4501076

loop_
_symmetry_equiv_pos_as_xyz
'x, y, z'
'-x, y+1/2, -z+1/2'
'-x, -y, -z'
'x, -y-1/2, z-1/2'

loop_
_atom_site_label
_atom_site_type_symbol
_atom_site_fract_x
_atom_site_fract_y
_atom_site_fract_z
_atom_site_U_iso_or_equiv
_atom_site_adp_type
_atom_site_occupancy
_atom_site_symmetry_multiplicity
_atom_site_calc_flag
_atom_site_refinement_flags
_atom_site_disorder_assembly
_atom_site_disorder_group
H4 H 0.088(3) 0.797(3) 0.1223(14) 0.103(10) Uiso 1 1 d D . .
O1 O 0.8960(2) 0.73754(13) 0.08491(8) 0.0634(5) Uani 1 1 d . . .
C2 C 0.7810(3) 0.90086(18) 0.02300(9) 0.0414(5) Uani 1 1 d . . .
N1 N 0.8640(3) 0.99897(17) 0.05740(9) 0.0502(5) Uani 1 1 d . . .
C3 C 0.6827(3) 0.9351(2) -0.02701(9) 0.0454(5) Uani 1 1 d . . .
H3 H 0.6714 1.0171 -0.0367 0.054 Uiso 1 1 calc R . .
C5 C 0.6173(3) 0.7263(2) -0.04950(9) 0.0490(6) Uani 1 1 d . . .
H5 H 0.5628 0.668 -0.074 0.059 Uiso 1 1 calc R . .
O3 O 0.8372(2) 1.10377(15) 0.04128(8) 0.0683(5) Uani 1 1 d . . .
C1 C 0.8066(3) 0.77546(19) 0.04085(9) 0.0434(5) Uani 1 1 d . . .
C6 C 0.7140(3) 0.69257(19) -0.00008(9) 0.0455(5) Uani 1 1 d . A .
O5 O 0.4268(3) 0.80799(19) -0.14737(7) 0.0764(6) Uani 1 1 d . . .
N3 N 0.7297(4) 0.5620(2) 0.01153(11) 0.0671(6) Uani 1 1 d DU . .
C4 C 0.6007(3) 0.8485(2) -0.06296(9) 0.0455(5) Uani 1 1 d . . .
O2 O 0.9594(3) 0.97535(15) 0.10124(8) 0.0749(6) Uani 1 1 d . . .
O4 O 0.4840(3) 0.99726(18) -0.12554(8) 0.0739(6) Uani 1 1 d . . .
N2 N 0.4968(3) 0.8874(2) -0.11542(9) 0.0569(5) Uani 1 1 d . . .
O7 O 0.7225(7) 0.5240(5) 0.0661(2) 0.0590(12) Uani 0.55 1 d PD A 1
O6 O 0.6918(8) 0.4926(4) -0.0293(2) 0.1003(17) Uani 0.55 1 d PD A 1
O7A O 0.8164(11) 0.5013(5) -0.0251(3) 0.1014(16) Uani 0.45 1 d PDU A 2
O6A O 0.6727(13) 0.5152(9) 0.0500(4) 0.100(2) Uani 0.45 1 d PDU A 2
C10 C 0.3770(3) 0.82263(17) 0.22845(9) 0.0418(5) Uani 1 1 d . . .
H10 H 0.3993 0.8618 0.2652 0.05 Uiso 1 1 calc R . .
C9 C 0.4988(3) 0.74215(16) 0.20519(9) 0.0402(5) Uani 1 1 d . . .
N4 N 0.1917(3) 0.78837(17) 0.14451(9) 0.0518(5) Uani 1 1 d D . .
C13 C 0.7740(3) 0.79726(18) 0.27156(9) 0.0426(5) Uani 1 1 d . . .
O8 O 0.6987(2) 0.59647(13) 0.24216(9) 0.0710(6) Uani 1 1 d . . .
C18 C 0.7693(3) 0.91888(19) 0.25375(10) 0.0462(5) Uani 1 1 d . . .
H18 H 0.694 0.9436 0.2223 0.055 Uiso 1 1 calc R . .
C12 C 0.6630(3) 0.70406(19) 0.24009(10) 0.0463(5) Uani 1 1 d . . .
C11 C 0.2227(3) 0.84407(18) 0.19668(10) 0.0454(5) Uani 1 1 d . . .
H11 H 0.1392 0.8981 0.2119 0.054 Uiso 1 1 calc R . .
C14 C 0.8882(3) 0.7615(2) 0.31846(11) 0.0556(6) Uani 1 1 d . . .
H14 H 0.8945 0.6801 0.3298 0.067 Uiso 1 1 calc R . .
C17 C 0.8772(3) 1.0024(2) 0.28308(12) 0.0561(6) Uani 1 1 d . . .
H17 H 0.8763 1.0833 0.2708 0.067 Uiso 1 1 calc R . .
C8 C 0.4633(3) 0.6869(2) 0.14998(11) 0.0550(6) Uani 1 1 d . . .
H8 H 0.5445 0.6328 0.1335 0.066 Uiso 1 1 calc R . .
C7 C 0.3077(4) 0.7124(2) 0.11982(11) 0.0599(7) Uani 1 1 d . . .
H7 H 0.2832 0.6768 0.0823 0.072 Uiso 1 1 calc R . .
C15 C 0.9921(3) 0.8471(3) 0.34817(11) 0.0648(7) Uani 1 1 d . . .
H15 H 1.066 0.8233 0.3802 0.078 Uiso 1 1 calc R . .
C16 C 0.9867(3) 0.9663(3) 0.33074(12) 0.0634(7) Uani 1 1 d . . .
H16 H 1.0568 1.0234 0.351 0.076 Uiso 1 1 calc R . .

loop_
_atom_site_aniso_label
_atom_site_aniso_U_11
_atom_site_aniso_U_22
_atom_site_aniso_U_33
_atom_site_aniso_U_23
_atom_site_aniso_U_13
_atom_site_aniso_U_12
O1 0.0644(11) 0.0558(9) 0.0691(11) 0.0065(8) -0.0327(10) -0.0098(8)
C2 0.0352(11) 0.0462(12) 0.0430(11) -0.0052(9) -0.0014(9) -0.0056(9)
N1 0.0433(11) 0.0491(12) 0.0580(12) -0.0064(9) -0.0045(10) -0.0017(8)
C3 0.0394(12) 0.0505(13) 0.0464(12) 0.0043(10) 0.0039(10) 0.0001(10)
C5 0.0493(13) 0.0583(14) 0.0394(11) -0.0098(10) -0.0051(10) -0.0050(11)
O3 0.0736(13) 0.0452(10) 0.0856(13) -0.0028(9) -0.0120(10) -0.0077(8)
C1 0.0375(11) 0.0504(13) 0.0421(11) -0.0029(9) -0.0051(10) -0.0030(9)
C6 0.0476(13) 0.0437(12) 0.0451(12) -0.0058(9) -0.0025(10) -0.0014(10)
O5 0.0780(13) 0.1021(14) 0.0486(10) -0.0085(9) -0.0211(10) -0.0060(11)
N3 0.0966(19) 0.0513(13) 0.0533(13) -0.0070(10) -0.0010(13) 0.0026(12)
C4 0.0428(12) 0.0586(14) 0.0352(10) -0.0011(10) -0.0033(9) -0.0001(10)
O2 0.0825(13) 0.0620(11) 0.0790(12) -0.0149(9) -0.0394(11) -0.0008(9)
O4 0.0779(14) 0.0808(14) 0.0625(11) 0.0221(9) -0.0148(10) 0.0002(10)
N2 0.0506(12) 0.0784(15) 0.0415(10) 0.0046(10) -0.0041(9) -0.0004(11)
O7 0.072(3) 0.047(2) 0.057(2) 0.0002(17) -0.0267(19) -0.0047(17)
O6 0.127(4) 0.060(2) 0.112(3) -0.041(2) -0.046(3) 0.006(3)
O7A 0.137(4) 0.073(3) 0.095(3) -0.005(2) 0.032(3) 0.017(3)
O6A 0.120(4) 0.078(3) 0.102(4) 0.006(3) 0.014(4) 0.001(3)
C10 0.0403(12) 0.0381(11) 0.0469(11) -0.0013(9) -0.0055(10) 0.0014(9)
C9 0.0370(11) 0.0310(10) 0.0524(12) 0.0015(9) -0.0018(10) -0.0026(9)
N4 0.0454(11) 0.0486(11) 0.0610(12) -0.0003(9) -0.0146(10) -0.0036(9)
C13 0.0325(11) 0.0439(12) 0.0512(12) 0.0041(9) -0.0015(10) 0.0034(9)
O8 0.0595(11) 0.0382(9) 0.1150(15) 0.0049(9) -0.0129(11) 0.0105(8)
C18 0.0370(12) 0.0466(12) 0.0549(13) -0.0006(10) -0.0060(10) 0.0015(9)
C12 0.0379(12) 0.0412(12) 0.0598(13) 0.0058(10) 0.0008(10) 0.0043(10)
C11 0.0392(12) 0.0419(11) 0.0548(13) -0.0026(10) -0.0047(11) 0.0017(9)
C14 0.0437(13) 0.0656(15) 0.0575(14) 0.0141(12) -0.0004(12) 0.0082(11)
C17 0.0452(13) 0.0520(13) 0.0711(16) -0.0046(12) 0.0002(13) -0.0037(11)
C8 0.0518(14) 0.0483(13) 0.0649(15) -0.0124(11) 0.0021(12) 0.0036(11)
C7 0.0658(17) 0.0566(14) 0.0571(14) -0.0150(12) -0.0097(13) -0.0058(13)
C15 0.0458(14) 0.095(2) 0.0534(14) 0.0028(14) -0.0134(12) 0.0039(14)
C16 0.0455(14) 0.0818(19) 0.0628(15) -0.0176(14) -0.0041(13) -0.0076(13)

loop_
_atom_type_symbol
_atom_type_description
_atom_type_scat_dispersion_real
_atom_type_scat_dispersion_imag
_atom_type_scat_source
C C 0.0033 0.0016 'International Tables Vol C Tables 4.2.6.8 and 6.1.1.4'
H H 0 0 'International Tables Vol C Tables 4.2.6.8 and 6.1.1.4'
N N 0.0061 0.0033 'International Tables Vol C Tables 4.2.6.8 and 6.1.1.4'
O O 0.0106 0.006 'International Tables Vol C Tables 4.2.6.8 and 6.1.1.4'

loop_
_geom_angle_atom_site_label_1
_geom_angle_atom_site_label_2
_geom_angle_atom_site_label_3
_geom_angle
C3 C2 C1 123.28(18)
C3 C2 N1 116.04(19)
C1 C2 N1 120.66(17)
O2 N1 O3 121.52(18)
O2 N1 C2 119.85(19)
O3 N1 C2 118.64(18)
C2 C3 C4 120.3(2)
C2 C3 H3 119.8
C4 C3 H3 119.8
C6 C5 C4 119.04(19)
C6 C5 H5 120.5
C4 C5 H5 120.5
O1 C1 C2 126.87(18)
O1 C1 C6 121.58(19)
C2 C1 C6 111.55(17)
C5 C6 C1 125.2(2)
C5 C6 N3 116.80(19)
C1 C6 N3 118.00(18)
O6 N3 O7 118.8(4)
O6A N3 O7A 118.2(6)
O6A N3 C6 124.8(6)
O6 N3 C6 118.1(3)
O7 N3 C6 118.8(3)
O7A N3 C6 117.1(4)
C5 C4 C3 120.60(19)
C5 C4 N2 120.24(19)
C3 C4 N2 119.2(2)
O5 N2 O4 123.9(2)
O5 N2 C4 117.9(2)
O4 N2 C4 118.2(2)
C11 C10 C9 118.97(19)
C11 C10 H10 120.5
C9 C10 H10 120.5
C10 C9 C8 119.18(19)
C10 C9 C12 122.26(18)
C8 C9 C12 118.36(19)
C7 N4 C11 122.6(2)
C7 N4 H4 114(2)
C11 N4 H4 124(2)
C18 C13 C14 119.6(2)
C18 C13 C12 121.14(18)
C14 C13 C12 119.27(19)
C17 C18 C13 119.5(2)
C17 C18 H18 120.2
C13 C18 H18 120.2
O8 C12 C13 122.09(19)
O8 C12 C9 118.01(19)
C13 C12 C9 119.89(17)
N4 C11 C10 120.3(2)
N4 C11 H11 119.9
C10 C11 H11 119.9
C15 C14 C13 119.9(2)
C15 C14 H14 120
C13 C14 H14 120
C16 C17 C18 120.4(2)
C16 C17 H17 119.8
C18 C17 H17 119.8
C7 C8 C9 119.5(2)
C7 C8 H8 120.3
C9 C8 H8 120.3
N4 C7 C8 119.5(2)
N4 C7 H7 120.3
C8 C7 H7 120.3
C16 C15 C14 120.3(2)
C16 C15 H15 119.8
C14 C15 H15 119.8
C15 C16 C17 120.2(2)
C15 C16 H16 119.9
C17 C16 H16 119.9

loop_
_geom_bond_atom_site_label_1
_geom_bond_atom_site_label_2
_geom_bond_distance
O1 C1 1.246(2)
C2 C3 1.371(3)
C2 C1 1.445(3)
C2 N1 1.454(3)
N1 O2 1.224(2)
N1 O3 1.221(2)
C3 C4 1.379(3)
C3 H3 0.93
C5 C6 1.354(3)
C5 C4 1.381(3)
C5 H5 0.93
C1 C6 1.453(3)
C6 N3 1.462(3)
O5 N2 1.235(3)
N3 O6A 1.085(9)
N3 O6 1.210(4)
N3 O7 1.276(6)
N3 O7A 1.240(6)
C4 N2 1.451(3)
O4 N2 1.232(2)
C10 C11 1.368(3)
C10 C9 1.378(3)
C10 H10 0.93
C9 C8 1.383(3)
C9 C12 1.506(3)
N4 C7 1.330(3)
N4 C11 1.321(3)
N4 H4 0.919(19)
C13 C18 1.393(3)
C13 C14 1.392(3)
C13 C12 1.487(3)
O8 C12 1.213(2)
C18 C17 1.380(3)
C18 H18 0.93
C11 H11 0.93
C14 C15 1.382(3)
C14 H14 0.93
C17 C16 1.384(3)
C17 H17 0.93
C8 C7 1.367(3)
C8 H8 0.93
C7 H7 0.93
C15 C16 1.366(4)
C15 H15 0.93
C16 H16 0.93
